data_4025566
loop_
_publ_author_name
'Alexander F. Khlebnikov'
'Mikhail S. Novikov'
'Petr P. Petrovskii'
'Alexander S. Konev'
'Dmitrii S. Yufit'
'Stanislav I. Selivanov'
'Holm Frauendorf'

_publ_contact_author_address
;
Chemistry Department,
University of Durham,
South Rd.,
Durham
DH1 3LE
UK
;
_publ_contact_author_email d.s.yufit@durham.ac.uk
_publ_contact_author_fax '0191 384 4737'
_publ_contact_author_name
;
Yufit, Dmitry S. 
;
_publ_contact_author_phone '0191 334 2004'
_publ_section_title
;
 Stereoselective Cycloaddition of Dibenzoxazepinium Ylides to Acetylenes
 and Fullerene C60. Conformational Behavior of
 3-Aryldibenzo[b,f]pyrrolo[1,2-d][1,4]oxazepine Systems
;
_journal_name_full 'Journal of Organic Chemistry'
_journal_page_first 5211
_journal_page_last 5215
_journal_paper_doi 10.1021/jo100966j
_journal_volume 75
_journal_year 2010
_chemical_formula_moiety 'C26 H21 N O5'
_chemical_formula_sum 'C26 H21 N O5'
_chemical_formula_weight 427.44
_chemical_melting_point 431.15
_chemical_name_systematic
; 
Dimethyl (3RS,13bSR)-3-phenyl- 3,13b-dihydrodibenzo[b,f]pyrrolo[1,2-d]
[1,4]oxazepine-1,2-dicarboxylate 
;
_space_group_IT_number 14
_symmetry_cell_setting monoclinic
_symmetry_Int_Tables_number 14
_symmetry_space_group_name_Hall '-P 2ybc'
_symmetry_space_group_name_H-M 'P 1 21/c 1'
_atom_sites_solution_hydrogens geom
_atom_sites_solution_primary direct
_atom_sites_solution_secondary difmap
_audit_creation_method
;
manual editing of the CIF file 
created by SHELXTL Ver. 6.14
and processed with modiCIfer-09152005. 
;
_cell_angle_alpha 90.00
_cell_angle_beta 112.81(2)
_cell_angle_gamma 90.00
_cell_formula_units_Z 8
_cell_length_a 21.7182(5)
_cell_length_b 9.3588(2)
_cell_length_c 22.1212(5)
_cell_measurement_reflns_used 5401
_cell_measurement_temperature 120(2)
_cell_measurement_theta_max 30.43
_cell_measurement_theta_min 2.23
_cell_volume 4144.6(6)
_computing_cell_refinement 'SAINT Ver. 6.45  (Bruker-AXS, 2003)'
_computing_data_collection 'SMART Ver. 5.630 (Bruker-AXS, 2003)'
_computing_data_reduction 'SAINT Ver. 6.45'
_computing_molecular_graphics 'SHELXTL Ver. 6.14'
_computing_publication_material 'SHELXTL Ver. 6.14'
_computing_structure_refinement 'SHELXTL Ver. 6.14'
_computing_structure_solution 'SHELXTL Ver. 6.14 (Bruker-AXS, 2003)'
_diffrn_ambient_temperature 120(2)
_diffrn_measured_fraction_theta_full 0.998
_diffrn_measured_fraction_theta_max 0.999
_diffrn_measurement_device_type 'Bruker SMART CCD 6000'
_diffrn_measurement_method '0.30\% \w scans'
_diffrn_radiation_monochromator graphite
_diffrn_radiation_source 'fine-focus sealed tube'
_diffrn_radiation_type Mo-K\a
_diffrn_radiation_wavelength 0.71073
_diffrn_reflns_av_R_equivalents 0.0814
_diffrn_reflns_av_sigmaI/netI 0.1042
_diffrn_reflns_limit_h_max 28
_diffrn_reflns_limit_h_min -23
_diffrn_reflns_limit_k_max 12
_diffrn_reflns_limit_k_min -12
_diffrn_reflns_limit_l_max 27
_diffrn_reflns_limit_l_min -29
_diffrn_reflns_number 31205
_diffrn_reflns_theta_full 28.00
_diffrn_reflns_theta_max 28.00
_diffrn_reflns_theta_min 1.00
_diffrn_standards_number 0
_exptl_absorpt_coefficient_mu 0.095
_exptl_absorpt_correction_type none
_exptl_crystal_colour colorless
_exptl_crystal_density_diffrn 1.370
_exptl_crystal_density_method 'not measured'
_exptl_crystal_description plate
_exptl_crystal_F_000 1792
_exptl_crystal_size_max 0.32
_exptl_crystal_size_mid 0.14
_exptl_crystal_size_min 0.08
_refine_diff_density_max 0.538
_refine_diff_density_min -0.354
_refine_diff_density_rms 0.088
_refine_ls_extinction_method none
_refine_ls_goodness_of_fit_ref 0.992
_refine_ls_hydrogen_treatment constr
_refine_ls_matrix_type full
_refine_ls_number_parameters 578
_refine_ls_number_reflns 10270
_refine_ls_number_restraints 0
_refine_ls_restrained_S_all 0.992
_refine_ls_R_factor_all 0.1198
_refine_ls_R_factor_gt 0.0625
_refine_ls_shift/su_max 0.000
_refine_ls_shift/su_mean 0.000
_refine_ls_structure_factor_coef Fsqd
_refine_ls_weighting_details 'calc w=1/[\s^2^(Fo^2^)+(0.0600P)^2^+0.0000P] where P=(Fo^2^+2Fc^2^)/3'
_refine_ls_weighting_scheme calc
_refine_ls_wR_factor_gt 0.1404
_refine_ls_wR_factor_ref 0.1573
_reflns_number_gt 5452
_reflns_number_total 10270
_reflns_threshold_expression I>2\s(I)
_cod_data_source_file jo100966j_si_002.cif
_cod_data_source_block dk50_11A
_cod_depositor_comments
;
The following automatic conversions were performed:

'_chemical_melting_point' value '158C' was changed to '431.15' - it
was converted from degrees Celsius(C) to Kelvins(K).

Automatic conversion script
Id: cif_fix_values 1569 2011-02-09 13:29:24Z adriana 

The following automatic conversions were performed:

'_symmetry_cell_setting' value 'Monoclinic' changed to 'monoclinic'
according to the built-in table from CIF Core dictionary named
'cif_core.dic' version 2.4.1 from 2010-06-29.

Automatic conversion script
Id: cif_fix_values 1646 2011-03-28 12:23:43Z adriana 
;
_cod_original_sg_symbol_Hall '-P 2ybc     '
_cod_original_sg_symbol_H-M 'P 1 21/c 1 '
_cod_database_code 4025566

loop_
_symmetry_equiv_pos_as_xyz
'x, y, z'
'-x, y+1/2, -z+1/2'
'-x, -y, -z'
'x, -y-1/2, z-1/2'

loop_
_atom_site_label
_atom_site_type_symbol
_atom_site_fract_x
_atom_site_fract_y
_atom_site_fract_z
_atom_site_U_iso_or_equiv
_atom_site_adp_type
_atom_site_occupancy
_atom_site_symmetry_multiplicity
_atom_site_calc_flag
_atom_site_refinement_flags
_atom_site_disorder_assembly
_atom_site_disorder_group
O1 O 0.47023(9) 1.18504(19) 0.40659(9) 0.0235(4) Uani 1 1 d . . .
O2 O 0.39319(10) 0.4867(2) 0.46708(10) 0.0311(5) Uani 1 1 d . . .
O3 O 0.32843(10) 0.4838(2) 0.35961(9) 0.0267(5) Uani 1 1 d . . .
O4 O 0.25614(11) 0.7223(2) 0.39269(11) 0.0343(5) Uani 1 1 d . . .
O5 O 0.27321(10) 0.9585(2) 0.38832(10) 0.0289(5) Uani 1 1 d . . .
O21 O 0.09710(9) 0.67135(19) 0.03754(9) 0.0229(4) Uani 1 1 d . . .
O22 O 0.02785(11) -0.0233(2) 0.11231(12) 0.0434(6) Uani 1 1 d . . .
O23 O 0.13678(10) -0.0281(2) 0.17742(10) 0.0269(5) Uani 1 1 d . . .
O25 O 0.10957(11) 0.4384(2) 0.23529(10) 0.0299(5) Uani 1 1 d . . .
O24 O 0.08768(12) 0.2049(2) 0.24028(11) 0.0402(6) Uani 1 1 d . . .
N4 N 0.46815(11) 0.8711(2) 0.40984(11) 0.0209(5) Uani 1 1 d . . .
N24 N 0.08866(11) 0.3585(2) 0.04056(11) 0.0213(5) Uani 1 1 d . . .
C2 C 0.52779(14) 1.0992(3) 0.42181(13) 0.0199(6) Uani 1 1 d . . .
C3 C 0.52628(14) 0.9489(3) 0.42452(13) 0.0205(6) Uani 1 1 d . . .
C5 C 0.40355(13) 0.9370(3) 0.39990(13) 0.0187(6) Uani 1 1 d . . .
H5A H 0.4081 0.9948 0.4394 0.022 Uiso 1 1 calc R . .
C6 C 0.38097(13) 1.0325(3) 0.34027(13) 0.0174(5) Uani 1 1 d . . .
C7 C 0.41877(14) 1.1567(3) 0.34598(14) 0.0217(6) Uani 1 1 d . . .
C8 C 0.40426(14) 1.2529(3) 0.29536(15) 0.0248(6) Uani 1 1 d . . .
H8A H 0.4300 1.3376 0.3006 0.030 Uiso 1 1 calc R . .
C9 C 0.35150(15) 1.2243(3) 0.23660(15) 0.0274(7) Uani 1 1 d . . .
H9A H 0.3412 1.2894 0.2011 0.033 Uiso 1 1 calc R . .
C10 C 0.31368(14) 1.1015(3) 0.22931(14) 0.0257(6) Uani 1 1 d . . .
H10A H 0.2775 1.0825 0.1889 0.031 Uiso 1 1 calc R . .
C11 C 0.32875(14) 1.0064(3) 0.28119(14) 0.0232(6) Uani 1 1 d . . .
H11A H 0.3028 0.9222 0.2760 0.028 Uiso 1 1 calc R . .
C12 C 0.58661(14) 1.1737(3) 0.43666(13) 0.0226(6) Uani 1 1 d . . .
H12A H 0.5858 1.2752 0.4352 0.027 Uiso 1 1 calc R . .
C13 C 0.64705(14) 1.1024(3) 0.45364(14) 0.0250(6) Uani 1 1 d . . .
H13A H 0.6874 1.1541 0.4636 0.030 Uiso 1 1 calc R . .
C14 C 0.64742(15) 0.9552(3) 0.45579(14) 0.0270(7) Uani 1 1 d . . .
H14A H 0.6883 0.9049 0.4666 0.032 Uiso 1 1 calc R . .
C15 C 0.58844(14) 0.8798(3) 0.44228(14) 0.0237(6) Uani 1 1 d . . .
H15A H 0.5901 0.7784 0.4451 0.028 Uiso 1 1 calc R . .
C16 C 0.46639(13) 0.7141(3) 0.41153(13) 0.0189(6) Uani 1 1 d . . .
H16A H 0.4977 0.6788 0.4553 0.023 Uiso 1 1 calc R . .
C17 C 0.39543(14) 0.6880(3) 0.40375(13) 0.0200(6) Uani 1 1 d . . .
C18 C 0.36101(14) 0.8089(3) 0.39608(13) 0.0205(6) Uani 1 1 d . . .
C19 C 0.37262(14) 0.5424(3) 0.41391(14) 0.0218(6) Uani 1 1 d . . .
C20 C 0.29887(16) 0.3513(3) 0.36926(16) 0.0323(7) Uani 1 1 d . . .
H20A H 0.2672 0.3161 0.3269 0.049 Uiso 1 1 calc R . .
H20B H 0.2754 0.3681 0.3985 0.049 Uiso 1 1 calc R . .
H20C H 0.3341 0.2800 0.3889 0.049 Uiso 1 1 calc R . .
C21 C 0.29124(15) 0.8216(3) 0.39229(14) 0.0247(6) Uani 1 1 d . . .
C22 C 0.20692(16) 0.9874(4) 0.38646(18) 0.0403(8) Uani 1 1 d . . .
H22A H 0.1989 1.0907 0.3834 0.060 Uiso 1 1 calc R . .
H22B H 0.2034 0.9507 0.4265 0.060 Uiso 1 1 calc R . .
H22C H 0.1736 0.9402 0.3482 0.060 Uiso 1 1 calc R . .
C23 C 0.48250(13) 0.6425(3) 0.35706(13) 0.0190(6) Uani 1 1 d . . .
C24 C 0.44324(14) 0.6731(3) 0.29194(13) 0.0214(6) Uani 1 1 d . . .
H24A H 0.4074 0.7392 0.2817 0.026 Uiso 1 1 calc R . .
C25 C 0.45630(15) 0.6070(3) 0.24166(14) 0.0243(6) Uani 1 1 d . . .
H25A H 0.4292 0.6276 0.1972 0.029 Uiso 1 1 calc R . .
C26 C 0.50883(14) 0.5114(3) 0.25669(14) 0.0245(6) Uani 1 1 d . . .
H26A H 0.5180 0.4666 0.2225 0.029 Uiso 1 1 calc R . .
C27 C 0.54798(14) 0.4813(3) 0.32161(14) 0.0250(6) Uani 1 1 d . . .
H27A H 0.5842 0.4161 0.3320 0.030 Uiso 1 1 calc R . .
C28 C 0.53433(14) 0.5462(3) 0.37136(14) 0.0228(6) Uani 1 1 d . . .
H28A H 0.5610 0.5241 0.4158 0.027 Uiso 1 1 calc R . .
C32 C 0.08191(13) 0.5843(3) -0.01824(14) 0.0204(6) Uani 1 1 d . . .
C33 C 0.07683(13) 0.4346(3) -0.01621(13) 0.0183(6) Uani 1 1 d . . .
C35 C 0.09900(14) 0.4257(3) 0.10419(13) 0.0181(6) Uani 1 1 d . . .
H35A H 0.0592 0.4858 0.0991 0.022 Uiso 1 1 calc R . .
C36 C 0.16048(13) 0.5188(3) 0.12733(13) 0.0173(5) Uani 1 1 d . . .
C37 C 0.15728(14) 0.6411(3) 0.09017(13) 0.0210(6) Uani 1 1 d . . .
C38 C 0.20992(15) 0.7355(3) 0.10598(14) 0.0244(6) Uani 1 1 d . . .
H38A H 0.2064 0.8189 0.0804 0.029 Uiso 1 1 calc R . .
C39 C 0.26776(15) 0.7071(3) 0.15948(14) 0.0266(6) Uani 1 1 d . . .
H39A H 0.3044 0.7713 0.1708 0.032 Uiso 1 1 calc R . .
C40 C 0.27302(15) 0.5851(3) 0.19719(15) 0.0271(7) Uani 1 1 d . . .
H40A H 0.3129 0.5658 0.2341 0.033 Uiso 1 1 calc R . .
C41 C 0.21904(14) 0.4919(3) 0.18008(14) 0.0238(6) Uani 1 1 d . . .
H41A H 0.2227 0.4079 0.2053 0.029 Uiso 1 1 calc R . .
C42 C 0.06798(13) 0.6563(3) -0.07643(13) 0.0218(6) Uani 1 1 d . . .
H42A H 0.0702 0.7577 -0.0763 0.026 Uiso 1 1 calc R . .
C43 C 0.05082(14) 0.5828(3) -0.13495(14) 0.0245(6) Uani 1 1 d . . .
H43A H 0.0418 0.6330 -0.1748 0.029 Uiso 1 1 calc R . .
C44 C 0.04691(14) 0.4347(3) -0.13462(14) 0.0246(6) Uani 1 1 d . . .
H44A H 0.0356 0.3830 -0.1744 0.030 Uiso 1 1 calc R . .
C45 C 0.05946(14) 0.3624(3) -0.07661(14) 0.0232(6) Uani 1 1 d . . .
H45A H 0.0563 0.2611 -0.0774 0.028 Uiso 1 1 calc R . .
C46 C 0.08904(13) 0.2020(3) 0.04298(13) 0.0188(6) Uani 1 1 d . . .
H46A H 0.0455 0.1643 0.0110 0.023 Uiso 1 1 calc R . .
C47 C 0.09386(13) 0.1764(3) 0.11197(13) 0.0205(6) Uani 1 1 d . . .
C48 C 0.10004(13) 0.2976(3) 0.14544(13) 0.0196(6) Uani 1 1 d . . .
C49 C 0.08231(14) 0.0303(3) 0.13384(13) 0.0227(6) Uani 1 1 d . . .
C50 C 0.12521(17) -0.1623(3) 0.20421(17) 0.0357(8) Uani 1 1 d . . .
H50A H 0.1677 -0.1994 0.2358 0.054 Uiso 1 1 calc R . .
H50B H 0.1057 -0.2315 0.1686 0.054 Uiso 1 1 calc R . .
H50C H 0.0944 -0.1466 0.2263 0.054 Uiso 1 1 calc R . .
C51 C 0.09833(15) 0.3059(3) 0.21174(14) 0.0257(6) Uani 1 1 d . . .
C52 C 0.1056(2) 0.4599(4) 0.29879(16) 0.0457(9) Uani 1 1 d . . .
H52A H 0.1143 0.5605 0.3116 0.069 Uiso 1 1 calc R . .
H52B H 0.1388 0.3997 0.3316 0.069 Uiso 1 1 calc R . .
H52C H 0.0608 0.4339 0.2960 0.069 Uiso 1 1 calc R . .
C53 C 0.14631(14) 0.1356(3) 0.02941(13) 0.0193(6) Uani 1 1 d . . .
C54 C 0.13474(14) 0.0265(3) -0.01625(14) 0.0236(6) Uani 1 1 d . . .
H54A H 0.0905 -0.0070 -0.0394 0.028 Uiso 1 1 calc R . .
C55 C 0.18705(15) -0.0339(3) -0.02833(14) 0.0257(6) Uani 1 1 d . . .
H55A H 0.1783 -0.1072 -0.0603 0.031 Uiso 1 1 calc R . .
C56 C 0.25210(15) 0.0118(3) 0.00604(14) 0.0266(7) Uani 1 1 d . . .
H56A H 0.2880 -0.0311 -0.0018 0.032 Uiso 1 1 calc R . .
C57 C 0.26460(15) 0.1206(3) 0.05195(15) 0.0268(7) Uani 1 1 d . . .
H57A H 0.3091 0.1523 0.0756 0.032 Uiso 1 1 calc R . .
C58 C 0.21155(14) 0.1834(3) 0.06332(14) 0.0233(6) Uani 1 1 d . . .
H58A H 0.2200 0.2588 0.0942 0.028 Uiso 1 1 calc R . .

loop_
_atom_site_aniso_label
_atom_site_aniso_U_11
_atom_site_aniso_U_22
_atom_site_aniso_U_33
_atom_site_aniso_U_23
_atom_site_aniso_U_13
_atom_site_aniso_U_12
O1 0.0216(11) 0.0197(10) 0.0263(11) -0.0009(8) 0.0062(8) 0.0010(8)
O2 0.0353(13) 0.0294(11) 0.0260(12) 0.0097(9) 0.0089(9) -0.0021(9)
O3 0.0365(12) 0.0229(10) 0.0230(11) -0.0025(9) 0.0140(9) -0.0083(9)
O4 0.0323(13) 0.0309(12) 0.0479(15) -0.0032(10) 0.0246(11) -0.0074(10)
O5 0.0227(11) 0.0287(11) 0.0400(13) 0.0062(9) 0.0174(9) 0.0053(9)
O21 0.0260(11) 0.0199(10) 0.0209(11) -0.0015(8) 0.0069(8) 0.0036(8)
O22 0.0320(14) 0.0364(13) 0.0526(15) 0.0123(11) 0.0064(11) -0.0093(11)
O23 0.0291(12) 0.0213(10) 0.0323(12) 0.0085(9) 0.0141(9) 0.0044(9)
O25 0.0397(13) 0.0314(11) 0.0214(11) -0.0084(9) 0.0148(9) -0.0048(9)
O24 0.0650(17) 0.0336(12) 0.0332(13) 0.0077(10) 0.0312(12) 0.0059(11)
N4 0.0188(13) 0.0167(11) 0.0280(14) -0.0013(10) 0.0100(10) 0.0001(9)
N24 0.0266(14) 0.0167(11) 0.0194(12) -0.0027(9) 0.0077(10) 0.0006(9)
C2 0.0218(15) 0.0212(14) 0.0158(14) -0.0002(11) 0.0063(11) 0.0019(11)
C3 0.0236(16) 0.0204(14) 0.0169(14) -0.0020(11) 0.0072(11) -0.0024(11)
C5 0.0198(15) 0.0160(13) 0.0226(15) -0.0009(11) 0.0106(11) 0.0021(10)
C6 0.0180(14) 0.0159(12) 0.0218(14) 0.0001(11) 0.0117(11) 0.0022(10)
C7 0.0211(15) 0.0181(13) 0.0290(16) 0.0005(12) 0.0132(12) 0.0020(11)
C8 0.0224(16) 0.0204(14) 0.0339(18) 0.0035(12) 0.0134(13) 0.0016(11)
C9 0.0279(17) 0.0278(15) 0.0287(17) 0.0071(13) 0.0135(13) 0.0060(13)
C10 0.0218(16) 0.0320(16) 0.0221(16) 0.0017(12) 0.0069(12) 0.0045(12)
C11 0.0210(15) 0.0195(14) 0.0317(16) 0.0023(12) 0.0129(12) 0.0013(11)
C12 0.0254(16) 0.0214(14) 0.0198(15) 0.0001(11) 0.0074(12) -0.0051(12)
C13 0.0204(16) 0.0321(16) 0.0221(16) -0.0056(12) 0.0077(12) -0.0059(12)
C14 0.0207(16) 0.0307(16) 0.0272(16) -0.0086(13) 0.0066(12) 0.0012(12)
C15 0.0233(16) 0.0197(14) 0.0267(16) -0.0030(12) 0.0081(12) 0.0004(11)
C16 0.0204(15) 0.0167(13) 0.0180(14) 0.0017(11) 0.0057(11) 0.0005(11)
C17 0.0249(16) 0.0209(13) 0.0151(13) 0.0004(11) 0.0088(11) -0.0023(11)
C18 0.0214(15) 0.0229(14) 0.0170(14) 0.0012(11) 0.0074(11) 0.0003(11)
C19 0.0238(16) 0.0207(14) 0.0236(15) 0.0016(12) 0.0122(12) 0.0027(11)
C20 0.0394(19) 0.0226(15) 0.043(2) -0.0081(14) 0.0244(15) -0.0132(13)
C21 0.0255(16) 0.0289(15) 0.0217(15) 0.0007(12) 0.0114(12) -0.0016(13)
C22 0.0249(18) 0.047(2) 0.053(2) 0.0026(17) 0.0205(16) 0.0096(15)
C23 0.0207(15) 0.0161(13) 0.0211(15) 0.0016(11) 0.0090(11) -0.0033(10)
C24 0.0221(15) 0.0192(13) 0.0224(15) 0.0006(11) 0.0080(12) -0.0005(11)
C25 0.0291(17) 0.0257(14) 0.0194(15) 0.0007(12) 0.0107(12) -0.0040(12)
C26 0.0315(17) 0.0219(14) 0.0266(16) -0.0020(12) 0.0185(13) -0.0009(12)
C27 0.0257(16) 0.0193(14) 0.0329(17) 0.0010(12) 0.0144(13) 0.0037(12)
C28 0.0210(15) 0.0203(14) 0.0232(15) -0.0012(12) 0.0044(11) 0.0007(11)
C32 0.0150(14) 0.0228(14) 0.0234(15) -0.0041(11) 0.0075(11) 0.0009(11)
C33 0.0126(14) 0.0228(13) 0.0186(14) 0.0009(11) 0.0052(11) 0.0031(10)
C35 0.0199(15) 0.0185(13) 0.0165(14) -0.0028(10) 0.0077(11) 0.0020(10)
C36 0.0202(14) 0.0153(12) 0.0195(14) -0.0021(11) 0.0112(11) -0.0001(10)
C37 0.0236(16) 0.0208(14) 0.0189(14) -0.0021(11) 0.0086(12) 0.0035(11)
C38 0.0301(17) 0.0217(14) 0.0198(15) -0.0013(12) 0.0080(12) -0.0012(12)
C39 0.0234(16) 0.0288(15) 0.0276(16) -0.0055(13) 0.0100(12) -0.0055(12)
C40 0.0248(17) 0.0310(16) 0.0236(16) -0.0003(13) 0.0072(13) 0.0005(12)
C41 0.0260(16) 0.0224(14) 0.0246(15) -0.0027(12) 0.0114(12) -0.0021(12)
C42 0.0177(15) 0.0210(14) 0.0252(16) 0.0025(12) 0.0068(11) -0.0010(11)
C43 0.0209(16) 0.0340(16) 0.0185(15) 0.0040(12) 0.0077(12) 0.0042(12)
C44 0.0191(16) 0.0330(16) 0.0200(15) -0.0042(12) 0.0056(12) 0.0047(12)
C45 0.0246(16) 0.0200(14) 0.0240(16) -0.0011(12) 0.0081(12) 0.0048(11)
C46 0.0191(15) 0.0163(13) 0.0204(14) 0.0006(11) 0.0069(11) -0.0006(10)
C47 0.0166(14) 0.0232(14) 0.0217(14) 0.0019(11) 0.0075(11) 0.0023(11)
C48 0.0170(14) 0.0226(14) 0.0179(14) -0.0003(11) 0.0055(11) 0.0006(11)
C49 0.0238(16) 0.0241(14) 0.0189(14) -0.0020(12) 0.0069(12) -0.0011(12)
C50 0.044(2) 0.0247(16) 0.045(2) 0.0123(14) 0.0250(16) 0.0064(14)
C51 0.0242(16) 0.0298(16) 0.0230(15) 0.0026(13) 0.0090(12) 0.0052(12)
C52 0.063(3) 0.055(2) 0.0230(18) -0.0080(16) 0.0209(17) 0.0021(19)
C53 0.0228(15) 0.0173(13) 0.0176(14) 0.0028(11) 0.0076(11) 0.0031(11)
C54 0.0230(16) 0.0205(13) 0.0260(16) -0.0008(12) 0.0081(12) -0.0001(11)
C55 0.0368(18) 0.0219(14) 0.0224(15) -0.0024(12) 0.0157(13) 0.0039(13)
C56 0.0286(17) 0.0270(15) 0.0317(17) 0.0070(13) 0.0200(13) 0.0079(13)
C57 0.0234(16) 0.0274(15) 0.0306(17) 0.0039(13) 0.0116(13) 0.0001(12)
C58 0.0240(16) 0.0218(14) 0.0218(15) -0.0014(12) 0.0063(12) 0.0009(12)

loop_
_atom_type_symbol
_atom_type_description
_atom_type_scat_dispersion_real
_atom_type_scat_dispersion_imag
_atom_type_scat_source
C C 0.0033 0.0016 'International Tables Vol C Tables 4.2.6.8 and 6.1.1.4'
H H 0.0000 0.0000 'International Tables Vol C Tables 4.2.6.8 and 6.1.1.4'
N N 0.0061 0.0033 'International Tables Vol C Tables 4.2.6.8 and 6.1.1.4'
O O 0.0106 0.0060 'International Tables Vol C Tables 4.2.6.8 and 6.1.1.4'

loop_
_geom_angle_atom_site_label_1
_geom_angle_atom_site_label_2
_geom_angle_atom_site_label_3
_geom_angle
_geom_angle_site_symmetry_1
_geom_angle_site_symmetry_3
_geom_angle_publ_flag
C7 O1 C2 115.2(2) . . yes
C19 O3 C20 115.1(2) . . yes
C21 O5 C22 116.4(2) . . yes
C37 O21 C32 116.0(2) . . yes
C49 O23 C50 114.1(2) . . yes
C51 O25 C52 115.9(2) . . yes
C3 N4 C5 123.1(2) . . yes
C3 N4 C16 123.4(2) . . yes
C5 N4 C16 113.0(2) . . yes
C33 N24 C46 123.1(2) . . yes
C33 N24 C35 123.6(2) . . yes
C46 N24 C35 113.2(2) . . yes
C12 C2 C3 122.0(3) . . yes
C12 C2 O1 114.9(2) . . yes
C3 C2 O1 123.0(2) . . yes
N4 C3 C2 123.4(2) . . yes
N4 C3 C15 120.8(2) . . yes
C2 C3 C15 115.8(2) . . yes
N4 C5 C18 101.8(2) . . yes
N4 C5 C6 110.3(2) . . yes
C18 C5 C6 116.2(2) . . yes
N4 C5 H5A 109.4 . . ?
C18 C5 H5A 109.4 . . ?
C6 C5 H5A 109.4 . . ?
C11 C6 C7 118.0(2) . . yes
C11 C6 C5 126.3(2) . . yes
C7 C6 C5 115.6(2) . . yes
C8 C7 O1 120.2(2) . . yes
C8 C7 C6 121.9(3) . . yes
O1 C7 C6 117.8(2) . . yes
C7 C8 C9 118.9(3) . . yes
C7 C8 H8A 120.6 . . ?
C9 C8 H8A 120.6 . . ?
C10 C9 C8 120.5(3) . . yes
C10 C9 H9A 119.8 . . ?
C8 C9 H9A 119.8 . . ?
C9 C10 C11 119.8(3) . . yes
C9 C10 H10A 120.1 . . ?
C11 C10 H10A 120.1 . . ?
C6 C11 C10 120.9(3) . . yes
C6 C11 H11A 119.6 . . ?
C10 C11 H11A 119.6 . . ?
C2 C12 C13 120.8(3) . . yes
C2 C12 H12A 119.6 . . ?
C13 C12 H12A 119.6 . . ?
C14 C13 C12 118.8(3) . . yes
C14 C13 H13A 120.6 . . ?
C12 C13 H13A 120.6 . . ?
C13 C14 C15 120.5(3) . . yes
C13 C14 H14A 119.7 . . ?
C15 C14 H14A 119.7 . . ?
C14 C15 C3 122.0(3) . . yes
C14 C15 H15A 119.0 . . ?
C3 C15 H15A 119.0 . . ?
N4 C16 C17 101.2(2) . . yes
N4 C16 C23 113.6(2) . . yes
C17 C16 C23 112.0(2) . . yes
N4 C16 H16A 109.9 . . ?
C17 C16 H16A 109.9 . . ?
C23 C16 H16A 109.9 . . ?
C18 C17 C19 126.3(3) . . yes
C18 C17 C16 112.1(2) . . yes
C19 C17 C16 121.0(2) . . yes
C17 C18 C21 125.7(3) . . yes
C17 C18 C5 111.7(2) . . yes
C21 C18 C5 122.1(2) . . yes
O2 C19 O3 124.7(3) . . yes
O2 C19 C17 121.5(3) . . yes
O3 C19 C17 113.8(2) . . yes
O3 C20 H20A 109.5 . . ?
O3 C20 H20B 109.5 . . ?
H20A C20 H20B 109.5 . . ?
O3 C20 H20C 109.5 . . ?
H20A C20 H20C 109.5 . . ?
H20B C20 H20C 109.5 . . ?
O4 C21 O5 124.9(3) . . yes
O4 C21 C18 124.8(3) . . yes
O5 C21 C18 110.3(2) . . yes
O5 C22 H22A 109.5 . . ?
O5 C22 H22B 109.5 . . ?
H22A C22 H22B 109.5 . . ?
O5 C22 H22C 109.5 . . ?
H22A C22 H22C 109.5 . . ?
H22B C22 H22C 109.5 . . ?
C28 C23 C24 119.4(3) . . yes
C28 C23 C16 121.3(2) . . yes
C24 C23 C16 119.3(2) . . yes
C23 C24 C25 120.1(3) . . yes
C23 C24 H24A 119.9 . . ?
C25 C24 H24A 119.9 . . ?
C26 C25 C24 119.9(3) . . yes
C26 C25 H25A 120.1 . . ?
C24 C25 H25A 120.1 . . ?
C27 C26 C25 119.9(3) . . yes
C27 C26 H26A 120.1 . . ?
C25 C26 H26A 120.1 . . ?
C26 C27 C28 120.0(3) . . yes
C26 C27 H27A 120.0 . . ?
C28 C27 H27A 120.0 . . ?
C23 C28 C27 120.7(3) . . yes
C23 C28 H28A 119.6 . . ?
C27 C28 H28A 119.6 . . ?
C42 C32 O21 115.3(2) . . yes
C42 C32 C33 121.7(3) . . yes
O21 C32 C33 122.9(2) . . yes
N24 C33 C32 123.6(2) . . yes
N24 C33 C45 120.1(2) . . yes
C32 C33 C45 116.2(3) . . yes
N24 C35 C48 101.5(2) . . yes
N24 C35 C36 110.9(2) . . yes
C48 C35 C36 116.9(2) . . yes
N24 C35 H35A 109.1 . . ?
C48 C35 H35A 109.1 . . ?
C36 C35 H35A 109.1 . . ?
C41 C36 C37 117.9(2) . . yes
C41 C36 C35 126.0(2) . . yes
C37 C36 C35 116.0(2) . . yes
C38 C37 C36 122.0(3) . . yes
C38 C37 O21 119.7(2) . . yes
C36 C37 O21 118.2(2) . . yes
C39 C38 C37 119.0(3) . . yes
C39 C38 H38A 120.5 . . ?
C37 C38 H38A 120.5 . . ?
C38 C39 C40 120.6(3) . . yes
C38 C39 H39A 119.7 . . ?
C40 C39 H39A 119.7 . . ?
C41 C40 C39 119.1(3) . . yes
C41 C40 H40A 120.4 . . ?
C39 C40 H40A 120.4 . . ?
C36 C41 C40 121.4(3) . . yes
C36 C41 H41A 119.3 . . ?
C40 C41 H41A 119.3 . . ?
C32 C42 C43 120.8(3) . . yes
C32 C42 H42A 119.6 . . ?
C43 C42 H42A 119.6 . . ?
C42 C43 C44 119.1(3) . . yes
C42 C43 H43A 120.5 . . ?
C44 C43 H43A 120.5 . . ?
C45 C44 C43 120.2(3) . . yes
C45 C44 H44A 119.9 . . ?
C43 C44 H44A 119.9 . . ?
C44 C45 C33 121.9(3) . . yes
C44 C45 H45A 119.0 . . ?
C33 C45 H45A 119.0 . . ?
N24 C46 C47 101.2(2) . . yes
N24 C46 C53 113.2(2) . . yes
C47 C46 C53 113.2(2) . . yes
N24 C46 H46A 109.7 . . ?
C47 C46 H46A 109.7 . . ?
C53 C46 H46A 109.7 . . ?
C48 C47 C49 126.1(2) . . yes
C48 C47 C46 112.3(2) . . yes
C49 C47 C46 121.0(2) . . yes
C47 C48 C51 123.9(2) . . yes
C47 C48 C35 111.6(2) . . yes
C51 C48 C35 124.0(2) . . yes
O22 C49 O23 125.7(3) . . yes
O22 C49 C47 120.9(3) . . yes
O23 C49 C47 113.4(2) . . yes
O23 C50 H50A 109.5 . . ?
O23 C50 H50B 109.5 . . ?
H50A C50 H50B 109.5 . . ?
O23 C50 H50C 109.5 . . ?
H50A C50 H50C 109.5 . . ?
H50B C50 H50C 109.5 . . ?
O24 C51 O25 124.6(3) . . yes
O24 C51 C48 124.0(3) . . yes
O25 C51 C48 111.4(2) . . yes
O25 C52 H52A 109.5 . . ?
O25 C52 H52B 109.5 . . ?
H52A C52 H52B 109.5 . . ?
O25 C52 H52C 109.5 . . ?
H52A C52 H52C 109.5 . . ?
H52B C52 H52C 109.5 . . ?
C54 C53 C58 119.1(3) . . yes
C54 C53 C46 120.8(2) . . yes
C58 C53 C46 120.1(2) . . yes
C55 C54 C53 120.7(3) . . yes
C55 C54 H54A 119.7 . . ?
C53 C54 H54A 119.7 . . ?
C54 C55 C56 120.4(3) . . yes
C54 C55 H55A 119.8 . . ?
C56 C55 H55A 119.8 . . ?
C55 C56 C57 119.7(3) . . yes
C55 C56 H56A 120.1 . . ?
C57 C56 H56A 120.1 . . ?
C56 C57 C58 119.9(3) . . yes
C56 C57 H57A 120.1 . . ?
C58 C57 H57A 120.1 . . ?
C53 C58 C57 120.2(3) . . yes
C53 C58 H58A 119.9 . . ?
C57 C58 H58A 119.9 . . ?

loop_
_geom_bond_atom_site_label_1
_geom_bond_atom_site_label_2
_geom_bond_distance
_geom_bond_site_symmetry_2
_geom_bond_publ_flag
O1 C7 1.398(3) . yes
O1 C2 1.413(3) . yes
O2 C19 1.203(3) . yes
O3 C19 1.331(3) . yes
O3 C20 1.450(3) . yes
O4 C21 1.204(3) . yes
O5 C21 1.333(3) . yes
O5 C22 1.449(3) . yes
O21 C37 1.401(3) . yes
O21 C32 1.407(3) . yes
O22 C49 1.200(3) . yes
O23 C49 1.320(3) . yes
O23 C50 1.452(3) . yes
O25 C51 1.331(3) . yes
O25 C52 1.455(4) . yes
O24 C51 1.208(3) . yes
N4 C3 1.383(3) . yes
N4 C5 1.469(3) . yes
N4 C16 1.470(3) . yes
N24 C33 1.378(3) . yes
N24 C46 1.465(3) . yes
N24 C35 1.477(3) . yes
C2 C12 1.379(4) . yes
C2 C3 1.408(4) . yes
C3 C15 1.409(4) . yes
C5 C18 1.496(4) . yes
C5 C6 1.509(4) . yes
C5 H5A 1.0000 . ?
C6 C11 1.380(4) . yes
C6 C7 1.401(4) . yes
C7 C8 1.375(4) . yes
C8 C9 1.385(4) . yes
C8 H8A 0.9500 . ?
C9 C10 1.385(4) . yes
C9 H9A 0.9500 . ?
C10 C11 1.388(4) . yes
C10 H10A 0.9500 . ?
C11 H11A 0.9500 . ?
C12 C13 1.388(4) . yes
C12 H12A 0.9500 . ?
C13 C14 1.378(4) . yes
C13 H13A 0.9500 . ?
C14 C15 1.390(4) . yes
C14 H14A 0.9500 . ?
C15 H15A 0.9500 . ?
C16 C17 1.503(4) . yes
C16 C23 1.533(4) . yes
C16 H16A 1.0000 . ?
C17 C18 1.330(4) . yes
C17 C19 1.497(4) . yes
C18 C21 1.489(4) . yes
C20 H20A 0.9800 . ?
C20 H20B 0.9800 . ?
C20 H20C 0.9800 . ?
C22 H22A 0.9800 . ?
C22 H22B 0.9800 . ?
C22 H22C 0.9800 . ?
C23 C28 1.380(4) . yes
C23 C24 1.390(4) . yes
C24 C25 1.395(4) . yes
C24 H24A 0.9500 . ?
C25 C26 1.385(4) . yes
C25 H25A 0.9500 . ?
C26 C27 1.385(4) . yes
C26 H26A 0.9500 . ?
C27 C28 1.386(4) . yes
C27 H27A 0.9500 . ?
C28 H28A 0.9500 . ?
C32 C42 1.379(4) . yes
C32 C33 1.408(4) . yes
C33 C45 1.412(4) . yes
C35 C48 1.502(4) . yes
C35 C36 1.508(4) . yes
C35 H35A 1.0000 . ?
C36 C41 1.375(4) . yes
C36 C37 1.395(4) . yes
C37 C38 1.378(4) . yes
C38 C39 1.377(4) . yes
C38 H38A 0.9500 . ?
C39 C40 1.392(4) . yes
C39 H39A 0.9500 . ?
C40 C41 1.391(4) . yes
C40 H40A 0.9500 . ?
C41 H41A 0.9500 . ?
C42 C43 1.383(4) . yes
C42 H42A 0.9500 . ?
C43 C44 1.389(4) . yes
C43 H43A 0.9500 . ?
C44 C45 1.381(4) . yes
C44 H44A 0.9500 . ?
C45 H45A 0.9500 . ?
C46 C47 1.508(4) . yes
C46 C53 1.521(4) . yes
C46 H46A 1.0000 . ?
C47 C48 1.333(4) . yes
C47 C49 1.503(4) . yes
C48 C51 1.484(4) . yes
C50 H50A 0.9800 . ?
C50 H50B 0.9800 . ?
C50 H50C 0.9800 . ?
C52 H52A 0.9800 . ?
C52 H52B 0.9800 . ?
C52 H52C 0.9800 . ?
C53 C54 1.389(4) . yes
C53 C58 1.395(4) . yes
C54 C55 1.385(4) . yes
C54 H54A 0.9500 . ?
C55 C56 1.387(4) . yes
C55 H55A 0.9500 . ?
C56 C57 1.388(4) . yes
C56 H56A 0.9500 . ?
C57 C58 1.400(4) . yes
C57 H57A 0.9500 . ?
C58 H58A 0.9500 . ?
